data_1558449
loop_
_publ_author_name
'Rivera-Ch\'avez, Jos\'e'
'Bustos-Brito, Celia'
'Aguilar-Ram\'irez, Enrique'
'Mart\'inez-Otero, Diego'
'Rosales-V\'azquez, Luis D.'
'Dorazco-Gonz\'alez, Alejandro'
'Cano-S\'anchez, Patricia'

_publ_section_title
;
 Hydroxy-neo-Clerodanes and 5,10-seco-neo-Clerodanes from Salvia decora
;
_journal_name_full 'Journal of Natural Products'
_journal_paper_doi 10.1021/acs.jnatprod.0c00313
_journal_year 2020
_chemical_absolute_configuration ad
_chemical_formula_moiety 'C20 H20 O6, 0.869(C3 H6 O), 0.131(H2 O)'
_chemical_formula_sum 'C22.61 H25.48 O7'
_chemical_formula_weight 409.19
_space_group_crystal_system monoclinic
_space_group_IT_number 4
_space_group_name_Hall 'P 2yb'
_space_group_name_H-M_alt 'P 1 21 1'
_atom_sites_solution_hydrogens mixed
_audit_creation_method SHELXL-2018/3
_cell_angle_alpha 90
_cell_angle_beta 101.7694(12)
_cell_angle_gamma 90
_cell_formula_units_Z 4
_cell_length_a 12.3816(4)
_cell_length_b 7.6040(3)
_cell_length_c 21.7468(7)
_cell_measurement_reflns_used 9785
_cell_measurement_temperature 100(2)
_cell_measurement_theta_max 71.89
_cell_measurement_theta_min 3.81
_cell_volume 2004.41(12)
_computing_cell_refinement 'Bruker SAINT'
_computing_data_collection 'Bruker APEX2'
_computing_data_reduction 'Bruker SAINT'
_computing_molecular_graphics 'Bruker SHELXTL'
_computing_publication_material 'Bruker SHELXTL'
_computing_structure_refinement 'SHELXL-2018/3 (Sheldrick, 2018)'
_computing_structure_solution 'SHELXS-97 (Sheldrick 2008)'
_diffrn_ambient_temperature 100(2)
_diffrn_measured_fraction_theta_full 1.000
_diffrn_measured_fraction_theta_max 0.999
_diffrn_measurement_device_type 'Bruker APEX-II CCD'
_diffrn_measurement_method '\w scans'
_diffrn_radiation_monochromator mirrors
_diffrn_radiation_type CuK\a
_diffrn_radiation_wavelength 1.54178
_diffrn_reflns_av_R_equivalents 0.0303
_diffrn_reflns_av_unetI/netI 0.0204
_diffrn_reflns_Laue_measured_fraction_full 1.000
_diffrn_reflns_Laue_measured_fraction_max 0.999
_diffrn_reflns_limit_h_max 15
_diffrn_reflns_limit_h_min -15
_diffrn_reflns_limit_k_max 8
_diffrn_reflns_limit_k_min -9
_diffrn_reflns_limit_l_max 26
_diffrn_reflns_limit_l_min -26
_diffrn_reflns_number 35743
_diffrn_reflns_point_group_measured_fraction_full 0.924
_diffrn_reflns_point_group_measured_fraction_max 0.922
_diffrn_reflns_theta_full 67.679
_diffrn_reflns_theta_max 70.060
_diffrn_reflns_theta_min 2.075
_diffrn_source 'Incoatec ImuS'
_exptl_absorpt_coefficient_mu 0.834
_exptl_absorpt_correction_T_max 0.7535
_exptl_absorpt_correction_T_min 0.6632
_exptl_absorpt_correction_type multi-scan
_exptl_absorpt_process_details
; 
 SADABS 2016/2: Krause, L., Herbst-Irmer, R., Sheldrick G.M. & Stalke D., 
 J. Appl. Cryst. 48 (2015) 3-10 
;
_exptl_crystal_colour colourless
_exptl_crystal_density_diffrn 1.356
_exptl_crystal_description prism
_exptl_crystal_F_000 868
_exptl_crystal_size_max 0.452
_exptl_crystal_size_mid 0.273
_exptl_crystal_size_min 0.128
_refine_diff_density_max 0.648
_refine_diff_density_min -0.222
_refine_diff_density_rms 0.042
_refine_ls_abs_structure_details
; 
 Flack x determined using 2830 quotients [(I+)-(I-)]/[(I+)+(I-)] 
 (Parsons, Flack and Wagner, Acta Cryst. B69 (2013) 249-259). 
;
_refine_ls_abs_structure_Flack 0.01(5)
_refine_ls_extinction_method none
_refine_ls_goodness_of_fit_ref 1.047
_refine_ls_hydrogen_treatment mixed
_refine_ls_matrix_type full
_refine_ls_number_parameters 569
_refine_ls_number_reflns 7010
_refine_ls_number_restraints 56
_refine_ls_restrained_S_all 1.054
_refine_ls_R_factor_all 0.0356
_refine_ls_R_factor_gt 0.0353
_refine_ls_shift/su_max 0.000
_refine_ls_shift/su_mean 0.000
_refine_ls_structure_factor_coef Fsqd
_refine_ls_weighting_details 'w=1/[\s^2^(Fo^2^)+(0.0688P)^2^+0.4532P] where P=(Fo^2^+2Fc^2^)/3'
_refine_ls_weighting_scheme calc
_refine_ls_wR_factor_gt 0.1006
_refine_ls_wR_factor_ref 0.1010
_reflns_Friedel_coverage 0.708
_reflns_Friedel_fraction_full 0.834
_reflns_Friedel_fraction_max 0.831
_reflns_number_gt 6951
_reflns_number_total 7010
_reflns_threshold_expression 'I > 2\s(I)'
_cod_data_source_file np0c00313_si_002.cif
_cod_data_source_block cu_034ERB19_100K_0m
_cod_original_sg_symbol_H-M 'P 21'
_cod_database_code 1558449
_shelx_shelxl_version_number 2018/3
_shelx_space_group_comment
; 
The symmetry employed for this shelxl refinement is uniquely defined 
by the following loop, which should always be used as a source of 
symmetry information in preference to the above space-group names. 
They are only intended as comments. 
;
_shelx_estimated_absorpt_t_min 0.704
_shelx_estimated_absorpt_t_max 0.901

loop_
_space_group_symop_operation_xyz
'x, y, z'
'-x, y+1/2, -z'

loop_
_atom_site_label
_atom_site_type_symbol
_atom_site_fract_x
_atom_site_fract_y
_atom_site_fract_z
_atom_site_U_iso_or_equiv
_atom_site_adp_type
_atom_site_occupancy
_atom_site_site_symmetry_order
_atom_site_calc_flag
_atom_site_refinement_flags_posn
_atom_site_refinement_flags_adp
_atom_site_refinement_flags_occupancy
_atom_site_disorder_assembly
_atom_site_disorder_group
O1 O 0.93818(14) 0.3765(3) 0.34706(8) 0.0286(4) Uani 1 1 d D . . . .
H1A H 0.952(3) 0.426(5) 0.3150(11) 0.043 Uiso 1 1 d D U . . .
O2 O 0.70362(14) 0.5695(3) 0.35482(8) 0.0261(4) Uani 1 1 d . . . . .
O3 O 0.74058(15) 0.5636(3) 0.26115(8) 0.0326(4) Uani 1 1 d . . . . .
O4 O 0.5369(2) 0.8099(4) 0.49302(11) 0.0532(6) Uani 1 1 d . . . . .
O5 O 1.18128(15) -0.0554(3) 0.42227(10) 0.0404(5) Uani 1 1 d . . . . .
O6 O 1.01809(15) -0.1523(3) 0.36998(8) 0.0325(4) Uani 1 1 d . . . . .
C1 C 0.8061(2) 0.1261(4) 0.47015(11) 0.0255(5) Uani 1 1 d . . . . .
H1 H 0.741653 0.151995 0.485827 0.031 Uiso 1 1 calc R U . . .
C2 C 0.9053(2) 0.0698(4) 0.51448(11) 0.0288(5) Uani 1 1 d . . . . .
H2 H 0.900418 0.041444 0.556372 0.035 Uiso 1 1 calc R U . . .
C3 C 1.0016(2) 0.0577(4) 0.49746(12) 0.0284(5) Uani 1 1 d . . . . .
H3 H 1.064694 0.021249 0.527337 0.034 Uiso 1 1 calc R U . . .
C4 C 1.01293(19) 0.1009(4) 0.43129(11) 0.0265(5) Uani 1 1 d . . . . .
H4 H 1.047540 0.219329 0.429928 0.032 Uiso 1 1 calc R U . . .
C5 C 0.90298(19) 0.0907(3) 0.38252(10) 0.0241(5) Uani 1 1 d . . . . .
C6 C 0.91273(19) 0.2022(4) 0.32478(11) 0.0257(5) Uani 1 1 d . . . . .
H6 H 0.974153 0.155854 0.305840 0.031 Uiso 1 1 calc R U . . .
C7 C 0.8059(2) 0.2013(4) 0.27562(10) 0.0279(5) Uani 1 1 d . . . . .
H7A H 0.787056 0.079010 0.261928 0.034 Uiso 1 1 calc R U . . .
H7AB H 0.816139 0.269736 0.238489 0.034 Uiso 1 1 calc R U . . .
C8 C 0.71168(18) 0.2807(4) 0.30197(10) 0.0242(5) Uani 1 1 d . . . . .
H8 H 0.643273 0.257076 0.269691 0.029 Uiso 1 1 calc R U . . .
C9 C 0.69429(18) 0.1870(3) 0.36237(10) 0.0223(5) Uani 1 1 d . . . . .
C10 C 0.80207(18) 0.1426(3) 0.40847(10) 0.0216(4) Uani 1 1 d . . . . .
C11 C 0.61909(18) 0.3086(3) 0.39107(11) 0.0238(5) Uani 1 1 d . . . . .
H11A H 0.549079 0.326449 0.360342 0.029 Uiso 1 1 calc R U . . .
H11B H 0.601389 0.251663 0.428750 0.029 Uiso 1 1 calc R U . . .
C12 C 0.67193(18) 0.4842(3) 0.40919(10) 0.0231(5) Uani 1 1 d . . . . .
H12 H 0.739605 0.466030 0.442570 0.028 Uiso 1 1 calc R U . . .
C13 C 0.5978(2) 0.6113(4) 0.43273(11) 0.0262(5) Uani 1 1 d . . . . .
C14 C 0.4866(2) 0.6576(4) 0.40430(13) 0.0342(6) Uani 1 1 d . . . . .
H14 H 0.444161 0.613092 0.366099 0.041 Uiso 1 1 calc R U . . .
C15 C 0.4544(3) 0.7767(4) 0.44265(15) 0.0428(7) Uani 1 1 d . . . . .
H15 H 0.383651 0.830432 0.435524 0.051 Uiso 1 1 calc R U . . .
C16 C 0.6237(3) 0.7066(5) 0.48555(13) 0.0416(7) Uani 1 1 d . . . . .
H16 H 0.692954 0.702778 0.513967 0.050 Uiso 1 1 calc R U . . .
C17 C 0.72270(18) 0.4788(4) 0.30535(11) 0.0247(5) Uani 1 1 d . . . . .
C18 C 1.0828(2) -0.0395(4) 0.40864(12) 0.0309(6) Uani 1 1 d . . . . .
C19 C 0.9027(2) -0.1076(4) 0.36632(11) 0.0280(5) Uani 1 1 d . . . . .
H19A H 0.871173 -0.177612 0.396791 0.034 Uiso 1 1 calc R U . . .
H19B H 0.858971 -0.129672 0.323571 0.034 Uiso 1 1 calc R U . . .
C20 C 0.6324(2) 0.0141(4) 0.34401(13) 0.0323(6) Uani 1 1 d . . . . .
H20A H 0.560667 0.039268 0.316798 0.048 Uiso 1 1 calc R U . . .
H20B H 0.621105 -0.046466 0.381971 0.048 Uiso 1 1 calc R U . . .
H20C H 0.675740 -0.060898 0.321513 0.048 Uiso 1 1 calc R U . . .
O1' O 0.56394(13) 0.5865(2) 0.15073(7) 0.0241(3) Uani 1 1 d D . . . .
H1A' H 0.608(2) 0.534(4) 0.1792(11) 0.036 Uiso 1 1 d D U . . .
O2' O 0.31825(13) 0.3796(3) 0.14876(8) 0.0268(4) Uani 1 1 d . . . . .
O3' O 0.44001(15) 0.3835(3) 0.23659(8) 0.0324(4) Uani 1 1 d . . . . .
O4' O 0.03409(16) 0.1740(3) 0.00754(9) 0.0434(5) Uani 1 1 d . . . . .
O5' O 0.73915(14) 1.0196(3) 0.07626(9) 0.0343(4) Uani 1 1 d . . . . .
O6' O 0.61456(13) 1.1147(3) 0.12983(8) 0.0282(4) Uani 1 1 d . . . . .
C1' C 0.32819(19) 0.8312(3) 0.03352(11) 0.0240(5) Uani 1 1 d . . . . .
H1' H 0.252688 0.801656 0.019218 0.029 Uiso 1 1 calc R U . . .
C2' C 0.39044(19) 0.8939(4) -0.01209(10) 0.0257(5) Uani 1 1 d . . . . .
H2' H 0.352082 0.923176 -0.053238 0.031 Uiso 1 1 calc R U . . .
C3' C 0.4997(2) 0.9112(3) 0.00227(11) 0.0253(5) Uani 1 1 d . . . . .
H3' H 0.537924 0.953305 -0.028493 0.030 Uiso 1 1 calc R U . . .
C4' C 0.56327(17) 0.8647(4) 0.06697(10) 0.0226(5) Uani 1 1 d . . . . .
H4' H 0.598732 0.746732 0.066355 0.027 Uiso 1 1 calc R U . . .
C5' C 0.49237(17) 0.8693(3) 0.11774(10) 0.0194(4) Uani 1 1 d . . . . .
C6' C 0.55008(18) 0.7588(3) 0.17414(10) 0.0212(4) Uani 1 1 d . . . . .
H6' H 0.624140 0.810627 0.191770 0.025 Uiso 1 1 calc R U . . .
C7' C 0.48263(18) 0.7504(3) 0.22562(10) 0.0228(5) Uani 1 1 d . . . . .
H7'A H 0.523255 0.680537 0.261366 0.027 Uiso 1 1 calc R U . . .
H7'B H 0.472824 0.870748 0.240971 0.027 Uiso 1 1 calc R U . . .
C8' C 0.36971(18) 0.6674(3) 0.20145(10) 0.0215(5) Uani 1 1 d . . . . .
H8' H 0.327479 0.685931 0.235519 0.026 Uiso 1 1 calc R U . . .
C9' C 0.30323(17) 0.7643(3) 0.14327(10) 0.0212(5) Uani 1 1 d . . . . .
C10' C 0.37247(17) 0.8131(3) 0.09482(10) 0.0201(4) Uani 1 1 d . . . . .
C11' C 0.20617(17) 0.6434(3) 0.11664(11) 0.0223(5) Uani 1 1 d . . . . .
H11C H 0.161517 0.624026 0.148964 0.027 Uiso 1 1 calc R U . . .
H11D H 0.158557 0.701230 0.080141 0.027 Uiso 1 1 calc R U . . .
C12' C 0.24446(17) 0.4682(3) 0.09642(11) 0.0221(5) Uani 1 1 d . . . . .
H12' H 0.285616 0.488530 0.061986 0.026 Uiso 1 1 calc R U . . .
C13' C 0.15170(18) 0.3434(3) 0.07325(11) 0.0238(5) Uani 1 1 d . . . . .
C14' C 0.06725(19) 0.2834(4) 0.10460(13) 0.0291(5) Uani 1 1 d . . . . .
H14' H 0.060547 0.309735 0.146359 0.035 Uiso 1 1 calc R U . . .
C15' C -0.0005(2) 0.1823(4) 0.06282(13) 0.0353(6) Uani 1 1 d . . . . .
H15' H -0.064173 0.124446 0.070929 0.042 Uiso 1 1 calc R U . . .
C16' C 0.1272(2) 0.2744(4) 0.01535(13) 0.0350(6) Uani 1 1 d . . . . .
H16' H 0.169143 0.293012 -0.016104 0.042 Uiso 1 1 calc R U . . .
C17' C 0.38107(18) 0.4685(4) 0.19601(11) 0.0234(5) Uani 1 1 d . . . . .
C18' C 0.65022(19) 1.0037(4) 0.08989(11) 0.0269(5) Uani 1 1 d . . . . .
C19' C 0.50266(18) 1.0667(3) 0.13500(11) 0.0239(5) Uani 1 1 d . . . . .
H19C H 0.447625 1.136859 0.105594 0.029 Uiso 1 1 calc R U . . .
H19D H 0.491521 1.086056 0.178291 0.029 Uiso 1 1 calc R U . . .
C20' C 0.2562(2) 0.9361(4) 0.16478(13) 0.0288(5) Uani 1 1 d . . . . .
H20D H 0.211569 0.995828 0.128359 0.043 Uiso 1 1 calc R U . . .
H20E H 0.316988 1.012846 0.184503 0.043 Uiso 1 1 calc R U . . .
H20F H 0.209994 0.908695 0.195156 0.043 Uiso 1 1 calc R U . . .
O7' O 0.98521(17) 0.5307(3) 0.23313(10) 0.0541(7) Uani 1 1 d D . . . .
C21' C 0.8543(2) 0.5563(4) 0.13789(12) 0.0405(7) Uani 1 1 d D . . . .
H21A H 0.787416 0.628702 0.130115 0.061 Uiso 1 1 calc R U . . .
H21B H 0.835272 0.435106 0.146698 0.061 Uiso 1 1 calc R U . . .
H21C H 0.887680 0.558171 0.100723 0.061 Uiso 1 1 calc R U . . .
C22' C 0.9346(2) 0.6281(4) 0.19306(11) 0.0379(7) Uani 1 1 d D . . . .
C23' C 0.9526(3) 0.8210(4) 0.19500(17) 0.0544(9) Uani 1 1 d D . . . .
H23A H 0.980935 0.857462 0.158058 0.082 Uiso 1 1 calc R U . . .
H23B H 1.006153 0.851939 0.233195 0.082 Uiso 1 1 calc R U . . .
H23C H 0.882580 0.881101 0.195026 0.082 Uiso 1 1 calc R U . . .
O7 O 1.1411(2) 0.1348(5) 0.27308(15) 0.0619(11) Uani 0.738(5) 1 d D U P A 1
C21 C 1.2212(3) 0.3837(5) 0.3299(2) 0.0567(12) Uani 0.738(5) 1 d D U P A 1
H21D H 1.284020 0.448232 0.320015 0.085 Uiso 0.738(5) 1 calc R U P A 1
H21E H 1.226368 0.382795 0.375443 0.085 Uiso 0.738(5) 1 calc R U P A 1
H21F H 1.152339 0.441248 0.309443 0.085 Uiso 0.738(5) 1 calc R U P A 1
C22 C 1.2223(2) 0.1988(5) 0.30653(17) 0.0465(10) Uani 0.738(5) 1 d D U P A 1
C23 C 1.3259(3) 0.0977(6) 0.32669(18) 0.0479(11) Uani 0.738(5) 1 d D U P A 1
H23D H 1.355241 0.118347 0.371466 0.072 Uiso 0.738(5) 1 calc R U P A 1
H23E H 1.380173 0.135923 0.302358 0.072 Uiso 0.738(5) 1 calc R U P A 1
H23F H 1.310841 -0.027972 0.319562 0.072 Uiso 0.738(5) 1 calc R U P A 1
O8 O 1.2075(11) 0.656(3) 0.3161(7) 0.104(6) Uani 0.262(5) 1 d D U P A 2
H8A H 1.22(2) 0.569(17) 0.340(8) 0.124 Uiso 0.262(5) 1 d D U P A 2
H8B H 1.162(7) 0.63(3) 0.2826(19) 0.124 Uiso 0.262(5) 1 d D U P A 2

loop_
_atom_site_aniso_label
_atom_site_aniso_U_11
_atom_site_aniso_U_22
_atom_site_aniso_U_33
_atom_site_aniso_U_23
_atom_site_aniso_U_13
_atom_site_aniso_U_12
O1 0.0322(8) 0.0235(10) 0.0288(8) 0.0067(7) 0.0033(6) 0.0003(7)
O2 0.0303(8) 0.0181(9) 0.0314(8) 0.0033(7) 0.0099(7) 0.0016(7)
O3 0.0350(9) 0.0332(11) 0.0305(8) 0.0126(8) 0.0090(7) 0.0115(8)
O4 0.0705(15) 0.0477(14) 0.0480(11) -0.0067(10) 0.0273(11) 0.0188(12)
O5 0.0274(9) 0.0457(13) 0.0462(10) 0.0120(9) 0.0032(8) 0.0104(8)
O6 0.0348(9) 0.0265(11) 0.0346(8) 0.0026(8) 0.0034(7) 0.0113(8)
C1 0.0288(11) 0.0190(12) 0.0270(11) -0.0005(9) 0.0017(9) 0.0008(9)
C2 0.0408(13) 0.0202(13) 0.0217(10) 0.0008(9) -0.0024(9) 0.0027(11)
C3 0.0322(11) 0.0218(12) 0.0254(10) 0.0006(9) -0.0080(8) 0.0026(10)
C4 0.0258(11) 0.0208(13) 0.0291(11) 0.0038(9) -0.0032(9) 0.0008(9)
C5 0.0251(10) 0.0211(13) 0.0235(10) 0.0004(9) -0.0011(8) 0.0013(9)
C6 0.0263(11) 0.0247(13) 0.0249(11) 0.0018(9) 0.0025(9) 0.0057(9)
C7 0.0336(12) 0.0272(14) 0.0212(10) 0.0011(9) 0.0013(9) 0.0079(10)
C8 0.0251(11) 0.0258(13) 0.0182(10) -0.0011(9) -0.0036(8) 0.0034(9)
C9 0.0228(10) 0.0184(12) 0.0238(10) -0.0010(9) 0.0002(8) -0.0003(9)
C10 0.0253(10) 0.0124(11) 0.0246(10) 0.0003(9) -0.0008(8) -0.0012(9)
C11 0.0218(10) 0.0218(12) 0.0270(10) 0.0026(9) 0.0028(8) -0.0002(9)
C12 0.0251(10) 0.0214(13) 0.0219(10) 0.0022(9) 0.0023(8) 0.0011(9)
C13 0.0316(11) 0.0202(13) 0.0283(11) 0.0055(9) 0.0096(9) 0.0024(9)
C14 0.0311(12) 0.0312(16) 0.0424(14) 0.0097(12) 0.0123(10) 0.0061(11)
C15 0.0448(15) 0.0374(18) 0.0536(17) 0.0125(14) 0.0269(13) 0.0152(13)
C16 0.0515(16) 0.0403(18) 0.0340(13) -0.0016(12) 0.0113(12) 0.0098(14)
C17 0.0216(10) 0.0274(14) 0.0239(11) 0.0043(9) 0.0014(8) 0.0074(9)
C18 0.0295(12) 0.0326(15) 0.0293(11) 0.0099(10) 0.0026(9) 0.0061(11)
C19 0.0273(11) 0.0233(13) 0.0311(11) -0.0022(10) 0.0006(9) 0.0029(10)
C20 0.0301(12) 0.0243(14) 0.0385(13) -0.0044(11) -0.0022(10) -0.0047(10)
O1' 0.0277(8) 0.0206(9) 0.0222(7) 0.0019(6) 0.0012(6) 0.0090(7)
O2' 0.0222(7) 0.0169(9) 0.0365(8) -0.0003(7) -0.0055(6) 0.0032(7)
O3' 0.0327(9) 0.0270(10) 0.0333(8) 0.0082(8) -0.0027(7) 0.0037(8)
O4' 0.0390(10) 0.0434(13) 0.0417(10) -0.0055(9) -0.0062(8) -0.0171(9)
O5' 0.0225(8) 0.0368(12) 0.0435(10) 0.0073(8) 0.0062(7) -0.0030(7)
O6' 0.0241(8) 0.0230(9) 0.0347(8) -0.0016(7) -0.0003(6) -0.0061(7)
C1' 0.0217(10) 0.0165(12) 0.0305(11) 0.0008(9) -0.0028(8) 0.0000(8)
C2' 0.0323(11) 0.0183(12) 0.0233(10) 0.0035(9) -0.0021(9) -0.0012(10)
C3' 0.0309(10) 0.0217(13) 0.0226(10) 0.0027(9) 0.0038(8) -0.0001(10)
C4' 0.0206(10) 0.0208(12) 0.0253(10) 0.0011(9) 0.0018(8) 0.0000(9)
C5' 0.0176(9) 0.0162(11) 0.0227(9) -0.0016(8) 0.0002(7) 0.0007(8)
C6' 0.0196(9) 0.0202(12) 0.0215(10) -0.0029(9) -0.0012(8) 0.0004(8)
C7' 0.0239(10) 0.0229(12) 0.0198(10) -0.0036(8) -0.0002(8) 0.0000(9)
C8' 0.0220(10) 0.0199(12) 0.0224(10) -0.0015(9) 0.0040(8) 0.0005(9)
C9' 0.0178(9) 0.0158(12) 0.0283(11) -0.0024(9) 0.0004(8) 0.0024(8)
C10' 0.0182(10) 0.0125(11) 0.0276(10) -0.0011(9) 0.0002(8) 0.0005(8)
C11' 0.0170(9) 0.0182(12) 0.0302(11) 0.0014(9) 0.0012(8) 0.0010(9)
C12' 0.0167(9) 0.0179(12) 0.0295(11) -0.0002(9) -0.0001(8) 0.0009(9)
C13' 0.0206(10) 0.0178(12) 0.0308(11) 0.0019(9) -0.0001(8) 0.0008(8)
C14' 0.0228(10) 0.0227(14) 0.0406(13) 0.0038(10) 0.0038(9) 0.0010(10)
C15' 0.0242(11) 0.0284(15) 0.0499(15) 0.0056(12) -0.0004(10) -0.0048(10)
C16' 0.0341(13) 0.0337(16) 0.0353(13) -0.0041(11) 0.0022(10) -0.0098(11)
C17' 0.0213(10) 0.0218(13) 0.0263(11) 0.0014(9) 0.0030(8) 0.0018(9)
C18' 0.0218(10) 0.0258(13) 0.0304(11) 0.0051(10) -0.0011(9) 0.0004(10)
C19' 0.0213(10) 0.0179(12) 0.0308(11) -0.0038(9) 0.0016(8) -0.0011(9)
C20' 0.0249(11) 0.0181(12) 0.0435(13) -0.0045(10) 0.0071(10) 0.0039(9)
O7' 0.0399(11) 0.080(2) 0.0403(11) 0.0243(12) 0.0026(9) 0.0069(12)
C21' 0.0361(13) 0.0490(19) 0.0357(13) 0.0075(13) 0.0059(11) 0.0082(13)
C22' 0.0270(11) 0.057(2) 0.0327(13) 0.0095(13) 0.0130(10) 0.0100(12)
C23' 0.0435(17) 0.056(2) 0.0605(19) -0.0104(17) 0.0044(14) 0.0077(16)
O7 0.0360(14) 0.092(3) 0.0572(18) -0.0192(18) 0.0078(12) -0.0035(16)
C21 0.0362(19) 0.067(3) 0.064(3) -0.001(2) 0.0041(18) 0.002(2)
C22 0.0324(16) 0.071(2) 0.0395(17) -0.0023(17) 0.0150(13) -0.0038(16)
C23 0.0427(19) 0.064(3) 0.0383(19) 0.0096(19) 0.0110(15) -0.0009(19)
O8 0.056(6) 0.147(15) 0.107(10) -0.040(10) 0.015(7) 0.008(8)

loop_
_atom_type_symbol
_atom_type_description
_atom_type_scat_dispersion_real
_atom_type_scat_dispersion_imag
_atom_type_scat_source
C C 0.0181 0.0091 'International Tables Vol C Tables 4.2.6.8 and 6.1.1.4'
H H 0.0000 0.0000 'International Tables Vol C Tables 4.2.6.8 and 6.1.1.4'
O O 0.0492 0.0322 'International Tables Vol C Tables 4.2.6.8 and 6.1.1.4'

loop_
_geom_angle_atom_site_label_1
_geom_angle_atom_site_label_2
_geom_angle_atom_site_label_3
_geom_angle
_geom_angle_site_symmetry_1
_geom_angle_site_symmetry_3
_geom_angle_publ_flag
C6 O1 H1A 102(3) . . ?
C17 O2 C12 122.6(2) . . ?
C15 O4 C16 106.1(2) . . ?
C18 O6 C19 109.75(19) . . ?
C10 C1 C2 122.9(2) . . ?
C10 C1 H1 118.6 . . ?
C2 C1 H1 118.6 . . ?
C3 C2 C1 121.3(2) . . ?
C3 C2 H2 119.3 . . ?
C1 C2 H2 119.3 . . ?
C2 C3 C4 121.1(2) . . ?
C2 C3 H3 119.5 . . ?
C4 C3 H3 119.5 . . ?
C3 C4 C18 109.0(2) . . ?
C3 C4 C5 113.7(2) . . ?
C18 C4 C5 102.82(19) . . ?
C3 C4 H4 110.3 . . ?
C18 C4 H4 110.3 . . ?
C5 C4 H4 110.3 . . ?
C10 C5 C6 111.44(19) . . ?
C10 C5 C4 113.96(19) . . ?
C6 C5 C4 109.06(19) . . ?
C10 C5 C19 111.9(2) . . ?
C6 C5 C19 110.35(19) . . ?
C4 C5 C19 99.57(19) . . ?
O1 C6 C7 110.1(2) . . ?
O1 C6 C5 106.48(18) . . ?
C7 C6 C5 111.6(2) . . ?
O1 C6 H6 109.5 . . ?
C7 C6 H6 109.5 . . ?
C5 C6 H6 109.5 . . ?
C6 C7 C8 110.86(19) . . ?
C6 C7 H7A 109.5 . . ?
C8 C7 H7A 109.5 . . ?
C6 C7 H7AB 109.5 . . ?
C8 C7 H7AB 109.5 . . ?
H7A C7 H7AB 108.1 . . ?
C17 C8 C7 110.1(2) . . ?
C17 C8 C9 116.4(2) . . ?
C7 C8 C9 112.71(19) . . ?
C17 C8 H8 105.6 . . ?
C7 C8 H8 105.6 . . ?
C9 C8 H8 105.6 . . ?
C11 C9 C20 108.07(19) . . ?
C11 C9 C10 112.72(18) . . ?
C20 C9 C10 107.7(2) . . ?
C11 C9 C8 105.62(19) . . ?
C20 C9 C8 108.82(19) . . ?
C10 C9 C8 113.76(18) . . ?
C1 C10 C5 118.8(2) . . ?
C1 C10 C9 121.7(2) . . ?
C5 C10 C9 118.98(19) . . ?
C12 C11 C9 111.98(18) . . ?
C12 C11 H11A 109.2 . . ?
C9 C11 H11A 109.2 . . ?
C12 C11 H11B 109.2 . . ?
C9 C11 H11B 109.2 . . ?
H11A C11 H11B 107.9 . . ?
O2 C12 C13 105.87(19) . . ?
O2 C12 C11 110.76(18) . . ?
C13 C12 C11 113.54(19) . . ?
O2 C12 H12 108.9 . . ?
C13 C12 H12 108.9 . . ?
C11 C12 H12 108.9 . . ?
C16 C13 C14 106.1(2) . . ?
C16 C13 C12 125.9(2) . . ?
C14 C13 C12 127.9(2) . . ?
C15 C14 C13 106.1(3) . . ?
C15 C14 H14 126.9 . . ?
C13 C14 H14 126.9 . . ?
C14 C15 O4 110.8(3) . . ?
C14 C15 H15 124.6 . . ?
O4 C15 H15 124.6 . . ?
C13 C16 O4 110.9(3) . . ?
C13 C16 H16 124.6 . . ?
O4 C16 H16 124.6 . . ?
O3 C17 O2 116.9(2) . . ?
O3 C17 C8 121.3(2) . . ?
O2 C17 C8 121.5(2) . . ?
O5 C18 O6 122.4(3) . . ?
O5 C18 C4 127.4(3) . . ?
O6 C18 C4 110.2(2) . . ?
O6 C19 C5 105.0(2) . . ?
O6 C19 H19A 110.8 . . ?
C5 C19 H19A 110.8 . . ?
O6 C19 H19B 110.8 . . ?
C5 C19 H19B 110.8 . . ?
H19A C19 H19B 108.8 . . ?
C9 C20 H20A 109.5 . . ?
C9 C20 H20B 109.5 . . ?
H20A C20 H20B 109.5 . . ?
C9 C20 H20C 109.5 . . ?
H20A C20 H20C 109.5 . . ?
H20B C20 H20C 109.5 . . ?
C6' O1' H1A' 106(2) . . ?
C17' O2' C12' 122.36(19) . . ?
C15' O4' C16' 106.0(2) . . ?
C18' O6' C19' 109.50(18) . . ?
C10' C1' C2' 123.0(2) . . ?
C10' C1' H1' 118.5 . . ?
C2' C1' H1' 118.5 . . ?
C3' C2' C1' 121.8(2) . . ?
C3' C2' H2' 119.1 . . ?
C1' C2' H2' 119.1 . . ?
C2' C3' C4' 120.5(2) . . ?
C2' C3' H3' 119.8 . . ?
C4' C3' H3' 119.8 . . ?
C3' C4' C18' 110.1(2) . . ?
C3' C4' C5' 113.41(18) . . ?
C18' C4' C5' 102.58(18) . . ?
C3' C4' H4' 110.2 . . ?
C18' C4' H4' 110.2 . . ?
C5' C4' H4' 110.2 . . ?
C10' C5' C6' 111.72(19) . . ?
C10' C5' C4' 114.62(17) . . ?
C6' C5' C4' 108.57(17) . . ?
C10' C5' C19' 112.16(18) . . ?
C6' C5' C19' 109.59(17) . . ?
C4' C5' C19' 99.49(19) . . ?
O1' C6' C7' 110.26(19) . . ?
O1' C6' C5' 106.69(16) . . ?
C7' C6' C5' 111.88(18) . . ?
O1' C6' H6' 109.3 . . ?
C7' C6' H6' 109.3 . . ?
C5' C6' H6' 109.3 . . ?
C8' C7' C6' 111.35(17) . . ?
C8' C7' H7'A 109.4 . . ?
C6' C7' H7'A 109.4 . . ?
C8' C7' H7'B 109.4 . . ?
C6' C7' H7'B 109.4 . . ?
H7'A C7' H7'B 108.0 . . ?
C17' C8' C7' 110.13(19) . . ?
C17' C8' C9' 116.76(19) . . ?
C7' C8' C9' 112.44(19) . . ?
C17' C8' H8' 105.5 . . ?
C7' C8' H8' 105.5 . . ?
C9' C8' H8' 105.5 . . ?
C11' C9' C10' 113.05(18) . . ?
C11' C9' C20' 107.91(18) . . ?
C10' C9' C20' 107.59(19) . . ?
C11' C9' C8' 105.62(19) . . ?
C10' C9' C8' 113.48(17) . . ?
C20' C9' C8' 109.03(19) . . ?
C1' C10' C5' 118.0(2) . . ?
C1' C10' C9' 122.36(19) . . ?
C5' C10' C9' 119.07(18) . . ?
C12' C11' C9' 111.81(17) . . ?
C12' C11' H11C 109.3 . . ?
C9' C11' H11C 109.3 . . ?
C12' C11' H11D 109.3 . . ?
C9' C11' H11D 109.3 . . ?
H11C C11' H11D 107.9 . . ?
O2' C12' C13' 106.48(19) . . ?
O2' C12' C11' 111.19(18) . . ?
C13' C12' C11' 113.12(18) . . ?
O2' C12' H12' 108.6 . . ?
C13' C12' H12' 108.6 . . ?
C11' C12' H12' 108.6 . . ?
C16' C13' C14' 105.9(2) . . ?
C16' C13' C12' 125.2(2) . . ?
C14' C13' C12' 128.7(2) . . ?
C15' C14' C13' 106.0(2) . . ?
C15' C14' H14' 127.0 . . ?
C13' C14' H14' 127.0 . . ?
C14' C15' O4' 111.0(2) . . ?
C14' C15' H15' 124.5 . . ?
O4' C15' H15' 124.5 . . ?
C13' C16' O4' 111.1(2) . . ?
C13' C16' H16' 124.5 . . ?
O4' C16' H16' 124.5 . . ?
O3' C17' O2' 117.4(2) . . ?
O3' C17' C8' 121.6(2) . . ?
O2' C17' C8' 120.8(2) . . ?
O5' C18' O6' 122.1(2) . . ?
O5' C18' C4' 127.7(3) . . ?
O6' C18' C4' 110.11(19) . . ?
O6' C19' C5' 104.88(18) . . ?
O6' C19' H19C 110.8 . . ?
C5' C19' H19C 110.8 . . ?
O6' C19' H19D 110.8 . . ?
C5' C19' H19D 110.8 . . ?
H19C C19' H19D 108.8 . . ?
C9' C20' H20D 109.5 . . ?
C9' C20' H20E 109.5 . . ?
H20D C20' H20E 109.5 . . ?
C9' C20' H20F 109.5 . . ?
H20D C20' H20F 109.5 . . ?
H20E C20' H20F 109.5 . . ?
C22' C21' H21A 109.5 . . ?
C22' C21' H21B 109.5 . . ?
H21A C21' H21B 109.5 . . ?
C22' C21' H21C 109.5 . . ?
H21A C21' H21C 109.5 . . ?
H21B C21' H21C 109.5 . . ?
O7' C22' C23' 122.0(3) . . ?
O7' C22' C21' 120.9(3) . . ?
C23' C22' C21' 117.1(2) . . ?
C22' C23' H23A 109.5 . . ?
C22' C23' H23B 109.5 . . ?
H23A C23' H23B 109.5 . . ?
C22' C23' H23C 109.5 . . ?
H23A C23' H23C 109.5 . . ?
H23B C23' H23C 109.5 . . ?
C22 C21 H21D 109.5 . . ?
C22 C21 H21E 109.5 . . ?
H21D C21 H21E 109.5 . . ?
C22 C21 H21F 109.5 . . ?
H21D C21 H21F 109.5 . . ?
H21E C21 H21F 109.5 . . ?
O7 C22 C23 121.9(3) . . ?
O7 C22 C21 121.0(3) . . ?
C23 C22 C21 117.0(2) . . ?
C22 C23 H23D 109.5 . . ?
C22 C23 H23E 109.5 . . ?
H23D C23 H23E 109.5 . . ?
C22 C23 H23F 109.5 . . ?
H23D C23 H23F 109.5 . . ?
H23E C23 H23F 109.5 . . ?
H8A O8 H8B 113(3) . . ?

loop_
_geom_bond_atom_site_label_1
_geom_bond_atom_site_label_2
_geom_bond_distance
_geom_bond_site_symmetry_2
_geom_bond_publ_flag
O1 C6 1.424(3) . ?
O1 H1A 0.838(11) . ?
O2 C17 1.339(3) . ?
O2 C12 1.470(3) . ?
O3 C17 1.215(3) . ?
O4 C15 1.361(4) . ?
O4 C16 1.367(4) . ?
O5 C18 1.201(3) . ?
O6 C18 1.345(3) . ?
O6 C19 1.455(3) . ?
C1 C10 1.338(3) . ?
C1 C2 1.462(3) . ?
C1 H1 0.9500 . ?
C2 C3 1.322(4) . ?
C2 H2 0.9500 . ?
C3 C4 1.510(3) . ?
C3 H3 0.9500 . ?
C4 C18 1.518(4) . ?
C4 C5 1.548(3) . ?
C4 H4 1.0000 . ?
C5 C10 1.524(3) . ?
C5 C6 1.541(3) . ?
C5 C19 1.548(4) . ?
C6 C7 1.522(3) . ?
C6 H6 1.0000 . ?
C7 C8 1.525(3) . ?
C7 H7A 0.9900 . ?
C7 H7AB 0.9900 . ?
C8 C17 1.513(4) . ?
C8 C9 1.547(3) . ?
C8 H8 1.0000 . ?
C9 C11 1.532(3) . ?
C9 C20 1.533(3) . ?
C9 C10 1.534(3) . ?
C11 C12 1.504(3) . ?
C11 H11A 0.9900 . ?
C11 H11B 0.9900 . ?
C12 C13 1.494(3) . ?
C12 H12 1.0000 . ?
C13 C16 1.341(4) . ?
C13 C14 1.433(4) . ?
C14 C15 1.346(4) . ?
C14 H14 0.9500 . ?
C15 H15 0.9500 . ?
C16 H16 0.9500 . ?
C19 H19A 0.9900 . ?
C19 H19B 0.9900 . ?
C20 H20A 0.9800 . ?
C20 H20B 0.9800 . ?
C20 H20C 0.9800 . ?
O1' C6' 1.428(3) . ?
O1' H1A' 0.837(11) . ?
O2' C17' 1.338(3) . ?
O2' C12' 1.470(3) . ?
O3' C17' 1.211(3) . ?
O4' C15' 1.358(4) . ?
O4' C16' 1.364(3) . ?
O5' C18' 1.203(3) . ?
O6' C18' 1.348(3) . ?
O6' C19' 1.459(3) . ?
C1' C10' 1.341(3) . ?
C1' C2' 1.455(3) . ?
C1' H1' 0.9500 . ?
C2' C3' 1.332(4) . ?
C2' H2' 0.9500 . ?
C3' C4' 1.508(3) . ?
C3' H3' 0.9500 . ?
C4' C18' 1.519(3) . ?
C4' C5' 1.545(3) . ?
C4' H4' 1.0000 . ?
C5' C10' 1.527(3) . ?
C5' C6' 1.537(3) . ?
C5' C19' 1.546(3) . ?
C6' C7' 1.528(3) . ?
C6' H6' 1.0000 . ?
C7' C8' 1.526(3) . ?
C7' H7'A 0.9900 . ?
C7' H7'B 0.9900 . ?
C8' C17' 1.526(3) . ?
C8' C9' 1.548(3) . ?
C8' H8' 1.0000 . ?
C9' C11' 1.530(3) . ?
C9' C10' 1.533(3) . ?
C9' C20' 1.541(3) . ?
C11' C12' 1.509(3) . ?
C11' H11C 0.9900 . ?
C11' H11D 0.9900 . ?
C12' C13' 1.495(3) . ?
C12' H12' 1.0000 . ?
C13' C16' 1.341(4) . ?
C13' C14' 1.434(3) . ?
C14' C15' 1.345(4) . ?
C14' H14' 0.9500 . ?
C15' H15' 0.9500 . ?
C16' H16' 0.9500 . ?
C19' H19C 0.9900 . ?
C19' H19D 0.9900 . ?
C20' H20D 0.9800 . ?
C20' H20E 0.9800 . ?
C20' H20F 0.9800 . ?
O7' C22' 1.216(3) . ?
C21' C22' 1.496(4) . ?
C21' H21A 0.9800 . ?
C21' H21B 0.9800 . ?
C21' H21C 0.9800 . ?
C22' C23' 1.483(4) . ?
C23' H23A 0.9800 . ?
C23' H23B 0.9800 . ?
C23' H23C 0.9800 . ?
O7 C22 1.216(3) . ?
C21 C22 1.496(4) . ?
C21 H21D 0.9800 . ?
C21 H21E 0.9800 . ?
C21 H21F 0.9800 . ?
C22 C23 1.483(4) . ?
C23 H23D 0.9800 . ?
C23 H23E 0.9800 . ?
C23 H23F 0.9800 . ?
O8 H8A 0.842(14) . ?
O8 H8B 0.842(14) . ?

loop_
_geom_hbond_atom_site_label_D
_geom_hbond_atom_site_label_H
_geom_hbond_atom_site_label_A
_geom_hbond_distance_DH
_geom_hbond_distance_HA
_geom_hbond_distance_DA
_geom_hbond_angle_DHA
_geom_hbond_site_symmetry_A
_geom_hbond_publ_flag
O1 H1A O7' 0.838(11) 2.068(12) 2.905(3) 176(4) . yes
O1' H1A' O3 0.837(11) 2.18(2) 2.905(2) 145(3) . yes
O8 H8B O7' 0.842(14) 2.37(3) 3.117(14) 148(6) . yes

loop_
_geom_torsion_atom_site_label_1
_geom_torsion_atom_site_label_2
_geom_torsion_atom_site_label_3
_geom_torsion_atom_site_label_4
_geom_torsion
_geom_torsion_site_symmetry_1
_geom_torsion_site_symmetry_2
_geom_torsion_site_symmetry_3
_geom_torsion_site_symmetry_4
_geom_torsion_publ_flag
C10 C1 C2 C3 10.4(4) . . . . ?
C1 C2 C3 C4 -0.2(4) . . . . ?
C2 C3 C4 C18 -135.5(3) . . . . ?
C2 C3 C4 C5 -21.5(4) . . . . ?
C3 C4 C5 C10 32.9(3) . . . . ?
C18 C4 C5 C10 150.6(2) . . . . ?
C3 C4 C5 C6 158.2(2) . . . . ?
C18 C4 C5 C6 -84.1(2) . . . . ?
C3 C4 C5 C19 -86.3(2) . . . . ?
C18 C4 C5 C19 31.4(2) . . . . ?
C10 C5 C6 O1 68.3(2) . . . . ?
C4 C5 C6 O1 -58.4(2) . . . . ?
C19 C5 C6 O1 -166.75(18) . . . . ?
C10 C5 C6 C7 -51.9(3) . . . . ?
C4 C5 C6 C7 -178.5(2) . . . . ?
C19 C5 C6 C7 73.1(2) . . . . ?
O1 C6 C7 C8 -56.4(3) . . . . ?
C5 C6 C7 C8 61.6(3) . . . . ?
C6 C7 C8 C17 75.6(3) . . . . ?
C6 C7 C8 C9 -56.1(3) . . . . ?
C17 C8 C9 C11 37.6(3) . . . . ?
C7 C8 C9 C11 166.19(19) . . . . ?
C17 C8 C9 C20 153.4(2) . . . . ?
C7 C8 C9 C20 -78.0(2) . . . . ?
C17 C8 C9 C10 -86.6(2) . . . . ?
C7 C8 C9 C10 42.0(3) . . . . ?
C2 C1 C10 C5 3.6(4) . . . . ?
C2 C1 C10 C9 174.8(2) . . . . ?
C6 C5 C10 C1 -149.1(2) . . . . ?
C4 C5 C10 C1 -25.1(3) . . . . ?
C19 C5 C10 C1 86.8(3) . . . . ?
C6 C5 C10 C9 39.5(3) . . . . ?
C4 C5 C10 C9 163.4(2) . . . . ?
C19 C5 C10 C9 -84.6(3) . . . . ?
C11 C9 C10 C1 33.7(3) . . . . ?
C20 C9 C10 C1 -85.4(3) . . . . ?
C8 C9 C10 C1 153.9(2) . . . . ?
C11 C9 C10 C5 -155.1(2) . . . . ?
C20 C9 C10 C5 85.8(3) . . . . ?
C8 C9 C10 C5 -34.9(3) . . . . ?
C20 C9 C11 C12 -178.59(19) . . . . ?
C10 C9 C11 C12 62.5(3) . . . . ?
C8 C9 C11 C12 -62.3(2) . . . . ?
C17 O2 C12 C13 -147.4(2) . . . . ?
C17 O2 C12 C11 -23.9(3) . . . . ?
C9 C11 C12 O2 56.5(2) . . . . ?
C9 C11 C12 C13 175.50(19) . . . . ?
O2 C12 C13 C16 -107.5(3) . . . . ?
C11 C12 C13 C16 130.8(3) . . . . ?
O2 C12 C13 C14 72.1(3) . . . . ?
C11 C12 C13 C14 -49.6(3) . . . . ?
C16 C13 C14 C15 -0.3(3) . . . . ?
C12 C13 C14 C15 -179.9(2) . . . . ?
C13 C14 C15 O4 0.3(3) . . . . ?
C16 O4 C15 C14 -0.1(4) . . . . ?
C14 C13 C16 O4 0.2(3) . . . . ?
C12 C13 C16 O4 179.9(2) . . . . ?
C15 O4 C16 C13 -0.1(4) . . . . ?
C12 O2 C17 O3 174.86(19) . . . . ?
C12 O2 C17 C8 0.6(3) . . . . ?
C7 C8 C17 O3 47.4(3) . . . . ?
C9 C8 C17 O3 177.3(2) . . . . ?
C7 C8 C17 O2 -138.5(2) . . . . ?
C9 C8 C17 O2 -8.7(3) . . . . ?
C19 O6 C18 O5 175.5(2) . . . . ?
C19 O6 C18 C4 -3.6(3) . . . . ?
C3 C4 C18 O5 -77.1(3) . . . . ?
C5 C4 C18 O5 162.0(3) . . . . ?
C3 C4 C18 O6 102.0(2) . . . . ?
C5 C4 C18 O6 -18.9(3) . . . . ?
C18 O6 C19 C5 25.0(2) . . . . ?
C10 C5 C19 O6 -155.23(18) . . . . ?
C6 C5 C19 O6 80.1(2) . . . . ?
C4 C5 C19 O6 -34.5(2) . . . . ?
C10' C1' C2' C3' 10.8(4) . . . . ?
C1' C2' C3' C4' 0.4(4) . . . . ?
C2' C3' C4' C18' -136.8(3) . . . . ?
C2' C3' C4' C5' -22.6(4) . . . . ?
C3' C4' C5' C10' 34.0(3) . . . . ?
C18' C4' C5' C10' 152.6(2) . . . . ?
C3' C4' C5' C6' 159.6(2) . . . . ?
C18' C4' C5' C6' -81.7(2) . . . . ?
C3' C4' C5' C19' -85.9(2) . . . . ?
C18' C4' C5' C19' 32.8(2) . . . . ?
C10' C5' C6' O1' 70.3(2) . . . . ?
C4' C5' C6' O1' -57.0(2) . . . . ?
C19' C5' C6' O1' -164.74(17) . . . . ?
C10' C5' C6' C7' -50.3(2) . . . . ?
C4' C5' C6' C7' -177.69(19) . . . . ?
C19' C5' C6' C7' 74.6(2) . . . . ?
O1' C6' C7' C8' -58.3(2) . . . . ?
C5' C6' C7' C8' 60.3(3) . . . . ?
C6' C7' C8' C17' 75.9(2) . . . . ?
C6' C7' C8' C9' -56.2(3) . . . . ?
C17' C8' C9' C11' 39.0(2) . . . . ?
C7' C8' C9' C11' 167.68(18) . . . . ?
C17' C8' C9' C10' -85.4(2) . . . . ?
C7' C8' C9' C10' 43.3(3) . . . . ?
C17' C8' C9' C20' 154.72(19) . . . . ?
C7' C8' C9' C20' -76.6(2) . . . . ?
C2' C1' C10' C5' 2.9(4) . . . . ?
C2' C1' C10' C9' 173.9(2) . . . . ?
C6' C5' C10' C1' -149.2(2) . . . . ?
C4' C5' C10' C1' -25.2(3) . . . . ?
C19' C5' C10' C1' 87.3(3) . . . . ?
C6' C5' C10' C9' 39.5(3) . . . . ?
C4' C5' C10' C9' 163.5(2) . . . . ?
C19' C5' C10' C9' -84.0(2) . . . . ?
C11' C9' C10' C1' 32.6(3) . . . . ?
C20' C9' C10' C1' -86.4(3) . . . . ?
C8' C9' C10' C1' 152.9(2) . . . . ?
C11' C9' C10' C5' -156.5(2) . . . . ?
C20' C9' C10' C5' 84.5(2) . . . . ?
C8' C9' C10' C5' -36.2(3) . . . . ?
C10' C9' C11' C12' 63.2(2) . . . . ?
C20' C9' C11' C12' -177.89(19) . . . . ?
C8' C9' C11' C12' -61.4(2) . . . . ?
C17' O2' C12' C13' -151.7(2) . . . . ?
C17' O2' C12' C11' -28.1(3) . . . . ?
C9' C11' C12' O2' 57.2(2) . . . . ?
C9' C11' C12' C13' 177.00(19) . . . . ?
O2' C12' C13' C16' -118.2(3) . . . . ?
C11' C12' C13' C16' 119.4(3) . . . . ?
O2' C12' C13' C14' 66.9(3) . . . . ?
C11' C12' C13' C14' -55.5(3) . . . . ?
C16' C13' C14' C15' 0.4(3) . . . . ?
C12' C13' C14' C15' 176.0(2) . . . . ?
C13' C14' C15' O4' -0.2(3) . . . . ?
C16' O4' C15' C14' -0.1(3) . . . . ?
C14' C13' C16' O4' -0.5(3) . . . . ?
C12' C13' C16' O4' -176.3(2) . . . . ?
C15' O4' C16' C13' 0.4(3) . . . . ?
C12' O2' C17' O3' -179.2(2) . . . . ?
C12' O2' C17' C8' 6.7(3) . . . . ?
C7' C8' C17' O3' 43.1(3) . . . . ?
C9' C8' C17' O3' 172.9(2) . . . . ?
C7' C8' C17' O2' -143.1(2) . . . . ?
C9' C8' C17' O2' -13.3(3) . . . . ?
C19' O6' C18' O5' 177.6(2) . . . . ?
C19' O6' C18' C4' -2.4(3) . . . . ?
C3' C4' C18' O5' -79.6(3) . . . . ?
C5' C4' C18' O5' 159.4(3) . . . . ?
C3' C4' C18' O6' 100.4(2) . . . . ?
C5' C4' C18' O6' -20.6(2) . . . . ?
C18' O6' C19' C5' 24.6(2) . . . . ?
C10' C5' C19' O6' -156.84(17) . . . . ?
C6' C5' C19' O6' 78.5(2) . . . . ?
C4' C5' C19' O6' -35.2(2) . . . . ?
